data_7229267
loop_
_publ_author_name
'Jia, Ying-Jie'
'Chen, Yi-Gang'
'Yao, Xiao-Ni'
'Zhang, Xian-Ming'

_publ_section_title
;
 Alkali Earth MOx (x=6, 7, 9, 12) Polyhedra Tuned Cadmium Selenites with
 Different Dimensions and Diverse SeO32-Coordinations
;
_journal_name_full CrystEngComm
_journal_paper_doi 10.1039/C7CE01461A
_journal_year 2017
_chemical_formula_moiety '0.5(Ba4 Cd4 O24 Se8)'
_chemical_formula_sum 'Ba2 Cd2 O12 Se4'
_chemical_formula_weight 1007.32
_space_group_crystal_system orthorhombic
_space_group_IT_number 62
_space_group_name_Hall '-P 2ac 2n'
_space_group_name_H-M_alt 'P n m a'
_symmetry_space_group_name_Hall '-P 2ac 2n'
_symmetry_space_group_name_H-M 'P n m a'
_atom_sites_solution_primary dual
_audit_creation_date 2017-06-12
_audit_creation_method
;
Olex2 1.2-beta
(compiled 2017.03.28 svn.r3405 for OlexSys, GUI svn.r5337)
;
_audit_update_record
;
2017-06-15 deposited with the CCDC.
2017-10-02 downloaded from the CCDC.
;
_cell_angle_alpha 90
_cell_angle_beta 90
_cell_angle_gamma 90
_cell_formula_units_Z 2
_cell_length_a 16.5983(18)
_cell_length_b 5.4518(6)
_cell_length_c 7.1154(8)
_cell_measurement_reflns_used 6630
_cell_measurement_temperature 273
_cell_measurement_theta_max 28.30
_cell_measurement_theta_min 3.11
_cell_volume 643.88(12)
_computing_molecular_graphics 'Olex2 (Dolomanov et al., 2009)'
_computing_publication_material 'Olex2 (Dolomanov et al., 2009)'
_computing_structure_refinement 'ShelXL (Sheldrick, 2015)'
_computing_structure_solution 'ShelXT (Sheldrick, 2015)'
_diffrn_ambient_temperature 273.0
_diffrn_measured_fraction_theta_full 0.991
_diffrn_measured_fraction_theta_max 0.991
_diffrn_measurement_device_type 'CCD area detector'
_diffrn_measurement_method 'phi and omega scans'
_diffrn_radiation_monochromator graphite
_diffrn_radiation_type MoK\a
_diffrn_radiation_wavelength 0.71073
_diffrn_reflns_av_R_equivalents 0.0316
_diffrn_reflns_av_unetI/netI 0.0176
_diffrn_reflns_Laue_measured_fraction_full 0.991
_diffrn_reflns_Laue_measured_fraction_max 0.991
_diffrn_reflns_limit_h_max 19
_diffrn_reflns_limit_h_min -18
_diffrn_reflns_limit_k_max 6
_diffrn_reflns_limit_k_min -6
_diffrn_reflns_limit_l_max 8
_diffrn_reflns_limit_l_min -8
_diffrn_reflns_number 6013
_diffrn_reflns_point_group_measured_fraction_full 0.991
_diffrn_reflns_point_group_measured_fraction_max 0.991
_diffrn_reflns_theta_full 25.082
_diffrn_reflns_theta_max 25.082
_diffrn_reflns_theta_min 2.454
_exptl_absorpt_coefficient_mu 20.653
_exptl_absorpt_correction_T_max 0.746
_exptl_absorpt_correction_T_min 0.393
_exptl_absorpt_correction_type multi-scan
_exptl_absorpt_process_details Bruker;SADABS;2012
_exptl_crystal_colour colourless
_exptl_crystal_colour_primary colourless
_exptl_crystal_density_diffrn 5.196
_exptl_crystal_description block
_exptl_crystal_F_000 880
_exptl_crystal_size_max 0.4
_exptl_crystal_size_mid 0.15
_exptl_crystal_size_min 0.1
_refine_diff_density_max 1.201
_refine_diff_density_min -1.621
_refine_diff_density_rms 0.244
_refine_ls_extinction_method none
_refine_ls_goodness_of_fit_ref 1.135
_refine_ls_hydrogen_treatment undef
_refine_ls_matrix_type full
_refine_ls_number_parameters 55
_refine_ls_number_reflns 636
_refine_ls_number_restraints 31
_refine_ls_restrained_S_all 1.215
_refine_ls_R_factor_all 0.0295
_refine_ls_R_factor_gt 0.0294
_refine_ls_shift/su_max 0.000
_refine_ls_shift/su_mean 0.000
_refine_ls_structure_factor_coef Fsqd
_refine_ls_weighting_details 'w=1/[\s^2^(Fo^2^)+(0.0460P)^2^+4.9380P] where P=(Fo^2^+2Fc^2^)/3'
_refine_ls_weighting_scheme calc
_refine_ls_wR_factor_gt 0.0809
_refine_ls_wR_factor_ref 0.0810
_reflns_Friedel_coverage 0.000
_reflns_number_gt 635
_reflns_number_total 636
_reflns_threshold_expression 'I > 2\s(I)'
_cod_data_source_file c7ce01461a1.cif
_cod_data_source_block 4
_cod_database_code 7229267
_shelx_shelxl_version_number 2014/7
_shelx_space_group_comment
;
The symmetry employed for this shelxl refinement is uniquely defined
by the following loop, which should always be used as a source of
symmetry information in preference to the above space-group names.
They are only intended as comments.
;
_olex2_refinement_description
;
1. Rigid bond restraints
 Cd1, O3
 with sigma for 1-2 distances of 0.001 and sigma for 1-3 distances of 0.001
 Se2, Cd1
 with sigma for 1-2 distances of 0.001 and sigma for 1-3 distances of 0.001
 Cd1, Se2
 with sigma for 1-2 distances of 0.0001 and sigma for 1-3 distances of 0.0001
2. Uiso/Uaniso restraints and constraints
Cd1 \\sim O3: within 2A with sigma of 0.001 and sigma for terminal atoms of
0.002
Cd1 \\sim Se2: within 2A with sigma of 0.0001 and sigma for terminal atoms of
0.0002
Uanis(O4) \\sim Ueq, Uanis(O3) \\sim Ueq, Uanis(Cd1) \\sim Ueq, Uanis(Se2)
\\sim Ueq, Uanis(O2) \\sim Ueq: with sigma of 0.003 and sigma for terminal
atoms of 0.006
Uanis(Cd1) \\sim Ueq, Uanis(Se2) \\sim Ueq: with sigma of 0.001 and sigma for
terminal atoms of 0.002
Uanis(Cd1) \\sim Ueq: with sigma of 0.0006 and sigma for terminal atoms of
0.0012
;
_olex2_submission_special_instructions 'No special instructions were received'

loop_
_space_group_symop_operation_xyz
'x, y, z'
'-x+1/2, -y, z+1/2'
'x+1/2, -y+1/2, -z+1/2'
'-x, y+1/2, -z'
'-x, -y, -z'
'x-1/2, y, -z-1/2'
'-x-1/2, y-1/2, z-1/2'
'x, -y-1/2, z'

loop_
_atom_site_label
_atom_site_type_symbol
_atom_site_fract_x
_atom_site_fract_y
_atom_site_fract_z
_atom_site_U_iso_or_equiv
_atom_site_adp_type
_atom_site_occupancy
_atom_site_site_symmetry_order
_atom_site_calc_flag
_atom_site_refinement_flags_posn
_atom_site_refinement_flags_adp
_atom_site_refinement_flags_occupancy
Ba1 Ba 0.28313(3) 0.7500 0.37975(8) 0.0297(2) Uani 1 2 d S T P
Cd1 Cd 0.44880(4) 0.2500 0.62216(10) 0.0308(3) Uani 1 2 d S TU P
Se1 Se 0.36706(6) 0.7500 0.86934(13) 0.0309(3) Uani 1 2 d S T P
Se2 Se 0.42785(6) 0.2500 0.17820(15) 0.0319(3) Uani 1 2 d S TU P
O2 O 0.3530(3) 0.5106(9) 0.7193(7) 0.0357(11) Uani 1 1 d . U .
O3 O 0.4456(3) 0.0140(10) 0.3317(7) 0.0402(11) Uani 1 1 d . U .
O4 O 0.3291(5) 0.2500 0.1654(13) 0.053(2) Uani 1 2 d S TU P
O1 O 0.2815(5) 0.7500 0.9932(12) 0.0455(19) Uani 1 2 d S T P

loop_
_atom_site_aniso_label
_atom_site_aniso_U_11
_atom_site_aniso_U_22
_atom_site_aniso_U_33
_atom_site_aniso_U_23
_atom_site_aniso_U_13
_atom_site_aniso_U_12
Ba1 0.0274(4) 0.0328(4) 0.0290(4) 0.000 0.0001(2) 0.000
Cd1 0.0304(4) 0.0274(4) 0.0346(4) 0.000 0.0026(2) 0.000
Se1 0.0340(6) 0.0284(5) 0.0304(5) 0.000 -0.0015(4) 0.000
Se2 0.0342(5) 0.0315(5) 0.0299(5) 0.000 -0.0004(4) 0.000
O2 0.0364(19) 0.0301(19) 0.041(2) -0.0040(18) 0.0020(17) -0.0001(18)
O3 0.046(2) 0.037(2) 0.0378(17) -0.0026(14) 0.0006(18) 0.005(2)
O4 0.048(3) 0.056(3) 0.054(3) 0.000 -0.004(2) 0.000
O1 0.052(4) 0.045(4) 0.040(4) 0.000 0.015(3) 0.000

loop_
_atom_type_symbol
_atom_type_description
_atom_type_scat_dispersion_real
_atom_type_scat_dispersion_imag
_atom_type_scat_source
Ba Ba -0.3244 2.2819 'International Tables Vol C Tables 4.2.6.8 and 6.1.1.4'
Cd Cd -0.8075 1.2024 'International Tables Vol C Tables 4.2.6.8 and 6.1.1.4'
O O 0.0106 0.0060 'International Tables Vol C Tables 4.2.6.8 and 6.1.1.4'
Se Se -0.0929 2.2259 'International Tables Vol C Tables 4.2.6.8 and 6.1.1.4'

loop_
_geom_angle_atom_site_label_1
_geom_angle_atom_site_label_2
_geom_angle_atom_site_label_3
_geom_angle
_geom_angle_site_symmetry_1
_geom_angle_site_symmetry_3
O2 Ba1 O2 58.60(19) 2_564 7_665
O2 Ba1 O2 146.71(14) 7_665 .
O2 Ba1 O2 114.03(9) 2_564 .
O2 Ba1 O2 114.03(9) 7_665 8_575
O2 Ba1 O2 146.71(14) 2_564 8_575
O2 Ba1 O2 51.94(18) . 8_575
O2 Ba1 O3 62.88(13) 8_575 1_565
O2 Ba1 O3 87.36(14) . 1_565
O2 Ba1 O3 114.19(14) 7_665 1_565
O2 Ba1 O3 150.18(13) 7_665 8_565
O2 Ba1 O3 150.18(13) 2_564 1_565
O2 Ba1 O3 114.19(14) 2_564 8_565
O2 Ba1 O3 87.36(14) 8_575 8_565
O2 Ba1 O3 62.88(13) . 8_565
O2 Ba1 O4 85.46(17) 8_575 1_565
O2 Ba1 O4 65.36(18) 7_665 1_565
O2 Ba1 O4 131.56(18) 8_575 .
O2 Ba1 O4 114.39(18) 7_665 .
O2 Ba1 O4 131.56(18) . 1_565
O2 Ba1 O4 114.39(18) 2_564 1_565
O2 Ba1 O4 65.37(18) 2_564 .
O2 Ba1 O4 85.46(17) . .
O2 Ba1 O1 105.58(16) 7_665 2_564
O2 Ba1 O1 108.36(17) . 2_574
O2 Ba1 O1 105.58(16) 2_564 2_574
O2 Ba1 O1 52.45(16) 7_665 2_574
O2 Ba1 O1 108.36(17) 8_575 2_564
O2 Ba1 O1 52.45(16) 2_564 2_564
O2 Ba1 O1 61.92(16) 8_575 2_574
O2 Ba1 O1 61.92(16) . 2_564
O3 Ba1 O3 55.8(2) 1_565 8_565
O3 Ba1 O4 48.90(18) 1_565 1_565
O3 Ba1 O4 97.81(18) 8_565 1_565
O3 Ba1 O4 48.90(18) 8_565 .
O3 Ba1 O4 97.81(18) 1_565 .
O4 Ba1 O2 70.44(19) 2_565 .
O4 Ba1 O2 70.44(19) 2_565 8_575
O4 Ba1 O2 76.36(19) 2_565 2_564
O4 Ba1 O2 76.36(19) 2_565 7_665
O4 Ba1 O3 132.40(18) 2_565 8_565
O4 Ba1 O3 132.40(18) 2_565 1_565
O4 Ba1 O4 120.66(11) 2_565 .
O4 Ba1 O4 120.66(11) 2_565 1_565
O4 Ba1 O4 115.9(3) 1_565 .
O4 Ba1 O1 64.25(15) 2_565 2_564
O4 Ba1 O1 64.25(15) 2_565 2_574
O1 Ba1 O2 144.51(14) 1_554 8_575
O1 Ba1 O2 66.37(16) 1_554 7_665
O1 Ba1 O2 66.37(16) 1_554 2_564
O1 Ba1 O2 144.51(14) 1_554 .
O1 Ba1 O3 139.37(17) 2_564 1_565
O1 Ba1 O3 84.10(17) 1_554 1_565
O1 Ba1 O3 85.39(17) 2_574 1_565
O1 Ba1 O3 139.37(17) 2_574 8_565
O1 Ba1 O3 85.39(17) 2_564 8_565
O1 Ba1 O3 84.10(17) 1_554 8_565
O1 Ba1 O4 61.84(15) 1_554 .
O1 Ba1 O4 56.6(2) 2_574 1_565
O1 Ba1 O4 136.9(2) 1_554 2_565
O1 Ba1 O4 166.0(2) 2_574 .
O1 Ba1 O4 56.6(2) 2_564 .
O1 Ba1 O4 61.84(15) 1_554 1_565
O1 Ba1 O4 166.0(2) 2_564 1_565
O1 Ba1 O1 105.20(16) 1_554 2_564
O1 Ba1 O1 127.5(3) 2_564 2_574
O1 Ba1 O1 105.20(16) 1_554 2_574
O2 Cd1 O2 78.7(2) 8_565 .
O2 Cd1 O3 95.75(18) . 4_656
O2 Cd1 O3 84.92(18) 8_565 .
O2 Cd1 O3 153.70(18) 8_565 4_656
O2 Cd1 O3 125.53(17) 8_565 8_565
O2 Cd1 O3 95.75(18) 8_565 5_656
O2 Cd1 O3 125.53(17) . .
O2 Cd1 O3 153.70(18) . 5_656
O2 Cd1 O3 84.92(18) . 8_565
O3 Cd1 O3 77.8(3) 4_656 5_656
O3 Cd1 O3 78.83(19) 5_656 .
O3 Cd1 O3 118.04(10) 5_656 8_565
O3 Cd1 O3 118.04(10) 4_656 .
O3 Cd1 O3 78.8(2) 4_656 8_565
O3 Cd1 O3 63.8(3) . 8_565
Ba1 Se1 Ba1 76.591(18) 2_565 .
Ba1 Se1 Ba1 76.591(18) 2_575 .
Ba1 Se1 Ba1 95.09(3) 2_565 2_575
O2 Se1 Ba1 49.79(16) . 2_565
O2 Se1 Ba1 49.79(16) 8_575 2_575
O2 Se1 Ba1 50.70(16) . .
O2 Se1 Ba1 50.70(17) 8_575 .
O2 Se1 Ba1 119.05(16) 8_575 2_565
O2 Se1 Ba1 119.05(16) . 2_575
O2 Se1 O2 100.1(3) 8_575 .
O1 Se1 Ba1 54.28(13) . 2_575
O1 Se1 Ba1 54.28(13) . 2_565
O1 Se1 Ba1 100.0(3) . .
O1 Se1 O2 102.4(2) . .
O1 Se1 O2 102.4(2) . 8_575
O3 Se2 O3 97.4(4) 8_565 .
O4 Se2 O3 102.0(3) . .
O4 Se2 O3 102.0(3) . 8_565
Ba1 O2 Ba1 103.32(14) 2_565 .
Cd1 O2 Ba1 107.68(18) . .
Cd1 O2 Ba1 111.30(18) . 2_565
Se1 O2 Ba1 103.1(2) . .
Se1 O2 Ba1 103.6(2) . 2_565
Se1 O2 Cd1 125.6(2) . .
Cd1 O3 Ba1 111.1(2) 5_656 1_545
Cd1 O3 Ba1 99.89(17) . 1_545
Cd1 O3 Cd1 101.17(19) 5_656 .
Se2 O3 Ba1 105.7(2) . 1_545
Se2 O3 Cd1 134.0(3) . 5_656
Se2 O3 Cd1 98.5(2) . .
Ba1 O4 Ba1 100.92(19) 2_564 .
Ba1 O4 Ba1 115.9(3) . 1_545
Ba1 O4 Ba1 100.92(19) 2_564 1_545
Se2 O4 Ba1 102.2(2) . 1_545
Se2 O4 Ba1 135.7(5) . 2_564
Se2 O4 Ba1 102.2(2) . .
Ba1 O1 Ba1 105.60(15) 1_556 2_575
Ba1 O1 Ba1 127.5(3) 2_565 2_575
Ba1 O1 Ba1 105.60(16) 1_556 2_565
Se1 O1 Ba1 99.21(19) . 2_575
Se1 O1 Ba1 99.21(19) . 2_565
Se1 O1 Ba1 121.3(4) . 1_556

loop_
_geom_bond_atom_site_label_1
_geom_bond_atom_site_label_2
_geom_bond_distance
_geom_bond_site_symmetry_2
Ba1 O2 2.903(5) 2_564
Ba1 O2 2.903(5) 7_665
Ba1 O2 2.981(5) 8_575
Ba1 O2 2.981(5) .
Ba1 O3 3.076(5) 8_565
Ba1 O3 3.076(5) 1_565
Ba1 O4 3.215(5) 1_565
Ba1 O4 2.757(9) 2_565
Ba1 O4 3.215(5) .
Ba1 O1 2.751(8) 1_554
Ba1 O1 3.039(4) 2_564
Ba1 O1 3.039(4) 2_574
Cd1 O2 2.242(5) 8_565
Cd1 O2 2.242(5) .
Cd1 O3 2.291(5) 4_656
Cd1 O3 2.435(5) .
Cd1 O3 2.435(5) 8_565
Cd1 O3 2.291(5) 5_656
Se1 Ba1 3.6946(8) 2_575
Se1 Ba1 3.6946(8) 2_565
Se1 O2 1.703(5) 8_575
Se1 O2 1.703(5) .
Se1 O1 1.671(7) .
Se2 O3 1.713(5) .
Se2 O3 1.713(5) 8_565
Se2 O4 1.642(9) .
O2 Ba1 2.903(5) 2_565
O3 Ba1 3.076(5) 1_545
O3 Cd1 2.291(5) 5_656
O4 Ba1 2.757(9) 2_564
O4 Ba1 3.215(5) 1_545
O1 Ba1 2.751(8) 1_556
O1 Ba1 3.039(4) 2_565
O1 Ba1 3.039(4) 2_575

loop_
_geom_torsion_atom_site_label_1
_geom_torsion_atom_site_label_2
_geom_torsion_atom_site_label_3
_geom_torsion_atom_site_label_4
_geom_torsion
_geom_torsion_site_symmetry_1
_geom_torsion_site_symmetry_4
Ba1 Se1 O2 Ba1 -70.31(19) 2_575 2_565
Ba1 Se1 O2 Ba1 37.1(2) 2_575 .
Ba1 Se1 O2 Ba1 107.4(2) 2_565 .
Ba1 Se1 O2 Ba1 -107.4(2) . 2_565
Ba1 Se1 O2 Cd1 160.43(19) 2_575 .
Ba1 Se1 O2 Cd1 -129.3(4) 2_565 .
Ba1 Se1 O2 Cd1 123.3(4) . .
Ba1 Se1 O1 Ba1 180.000(0) . 1_556
Ba1 Se1 O1 Ba1 114.66(19) 2_565 1_556
Ba1 Se1 O1 Ba1 -130.7(4) 2_565 2_575
Ba1 Se1 O1 Ba1 -114.66(19) 2_575 1_556
Ba1 Se1 O1 Ba1 -65.34(19) . 2_575
Ba1 Se1 O1 Ba1 65.34(19) . 2_565
Ba1 Se1 O1 Ba1 130.7(4) 2_575 2_565
O2 Se1 O2 Ba1 -119.68(18) 8_575 2_565
O2 Se1 O2 Ba1 -12.3(3) 8_575 .
O2 Se1 O2 Cd1 111.1(3) 8_575 .
O2 Se1 O1 Ba1 13.6(3) . 2_565
O2 Se1 O1 Ba1 -117.0(2) . 2_575
O2 Se1 O1 Ba1 117.0(2) 8_575 2_565
O2 Se1 O1 Ba1 -128.29(18) 8_575 1_556
O2 Se1 O1 Ba1 -13.6(3) 8_575 2_575
O2 Se1 O1 Ba1 128.29(18) . 1_556
O3 Se2 O3 Ba1 114.6(2) 8_565 1_545
O3 Se2 O3 Cd1 -102.9(4) 8_565 5_656
O3 Se2 O3 Cd1 11.7(3) 8_565 .
O3 Se2 O4 Ba1 -110.3(2) 8_565 1_545
O3 Se2 O4 Ba1 -129.85(19) . 2_564
O3 Se2 O4 Ba1 10.0(3) 8_565 .
O3 Se2 O4 Ba1 129.85(19) 8_565 2_564
O3 Se2 O4 Ba1 -10.0(3) . 1_545
O3 Se2 O4 Ba1 110.3(2) . .
O4 Se2 O3 Ba1 10.6(3) . 1_545
O4 Se2 O3 Cd1 -92.2(3) . .
O4 Se2 O3 Cd1 153.1(4) . 5_656
O1 Se1 O2 Ba1 -14.5(3) . 2_565
O1 Se1 O2 Ba1 92.9(3) . .
O1 Se1 O2 Cd1 -143.8(3) . .
